data_4000709
loop_
_publ_author_name
'Massin, Julien'
'Dayoub, Wissam'
'Mulatier, Jean-Christophe'
'Aronica, Christophe'
'Bretonni\`ere, Yann'
'Andraud, Chantal'

_publ_section_title
;
 Near-Infrared Solid-State Emitters Based on Isophorone: Synthesis,
 Crystal Structure and Spectroscopic Properties.&#x2020;
;
_journal_issue 3
_journal_name_full 'Chemistry of Materials'
_journal_page_first 862
_journal_paper_doi 10.1021/cm102165r
_journal_volume 23
_journal_year 2011
_chemical_formula_moiety 'C23 H26 Cl1 N3'
_chemical_formula_sum 'C23 H26 Cl N3'
_chemical_formula_weight 379.93
_space_group_IT_number 61
_symmetry_cell_setting orthorhombic
_symmetry_space_group_name_Hall '-P 2ac 2ab'
_symmetry_space_group_name_H-M 'P b c a'
_atom_sites_solution_hydrogens geom
_atom_sites_solution_primary direct
_audit_creation_date 09-05-13
_audit_creation_method CRYSTALS_ver_12.85
_cell_angle_alpha 90
_cell_angle_beta 90
_cell_angle_gamma 90
_cell_formula_units_Z 8
_cell_length_a 15.7228(18)
_cell_length_b 11.5429(12)
_cell_length_c 23.123(3)
_cell_measurement_reflns_used 0
_cell_measurement_temperature 293
_cell_measurement_theta_max 0
_cell_measurement_theta_min 0
_cell_volume 4196.5(8)
_computing_cell_refinement 'USER DEFINED CELL REFINEMENT'
_computing_data_collection 'USER DEFINED DATA COLLECTION'
_computing_data_reduction 'USER DEFINED DATA REDUCTION'
_computing_molecular_graphics 'CAMERON (Watkin et al., 1996)'
_computing_publication_material 'CRYSTALS (Betteridge et al., 2003)'
_computing_structure_refinement 'CRYSTALS (Betteridge et al., 2003)'
_computing_structure_solution 'SHELXS 86 (Sheldrick, 1986)'
_diffrn_ambient_temperature 293
_diffrn_measured_fraction_theta_full 0.996
_diffrn_measured_fraction_theta_max 0.891
_diffrn_measurement_device Unknown
_diffrn_measurement_device_type Serial
_diffrn_measurement_method \w/2\q
_diffrn_radiation_monochromator graphite
_diffrn_radiation_type 'Mo K\a'
_diffrn_radiation_wavelength 0.71073
_diffrn_reflns_av_R_equivalents 0.059
_diffrn_reflns_limit_h_max 21
_diffrn_reflns_limit_h_min -20
_diffrn_reflns_limit_k_max 15
_diffrn_reflns_limit_k_min -15
_diffrn_reflns_limit_l_max 29
_diffrn_reflns_limit_l_min -29
_diffrn_reflns_number 25330
_diffrn_reflns_theta_full 26.550
_diffrn_reflns_theta_max 29.500
_diffrn_reflns_theta_min 3.257
_diffrn_standards_number 0
_exptl_absorpt_coefficient_mu 0.194
_exptl_absorpt_correction_T_max 1.0000
_exptl_absorpt_correction_T_min 1.0000
_exptl_absorpt_correction_type none
_exptl_crystal_colour red
_exptl_crystal_density_diffrn 1.203
_exptl_crystal_density_method 'not measured'
_exptl_crystal_description plate
_exptl_crystal_F_000 1616
_exptl_crystal_size_max 0.1
_exptl_crystal_size_mid 0.1
_exptl_crystal_size_min 0.1
_refine_diff_density_max 0.84
_refine_diff_density_min -0.80
_refine_ls_extinction_method None
_refine_ls_goodness_of_fit_ref 0.8155
_refine_ls_hydrogen_treatment noref
_refine_ls_matrix_type full
_refine_ls_number_parameters 244
_refine_ls_number_reflns 5194
_refine_ls_number_restraints 0
_refine_ls_R_factor_all 0.1447
_refine_ls_R_factor_gt 0.0553
_refine_ls_shift/su_max 0.104303
_refine_ls_structure_factor_coef Fsqd
_refine_ls_weighting_details
;
 Method, part 1, Chebychev polynomial, (Watkin, 1994, Prince, 1982) 
 [weight] = 1.0/[A~0~*T~0~(x)+A~1~*T~1~(x) ... +A~n-1~]*T~n-1~(x)] 
 where A~i~ are the Chebychev coefficients listed below and x= Fcalc/Fmax 
 Method = Robust Weighting (Prince, 1982) 
 W = [weight] * [1-(deltaF/6*sigmaF)^2^]^2^ 
 A~i~ are: 
 542. 719. 238. 0.00 -14.4 
;
_refine_ls_weighting_scheme calc
_refine_ls_wR_factor_all 0.1472
_refine_ls_wR_factor_gt 0.0685
_refine_ls_wR_factor_ref 0.1472
_reflns_limit_h_max 21
_reflns_limit_h_min 0
_reflns_limit_k_max 15
_reflns_limit_k_min 0
_reflns_limit_l_max 29
_reflns_limit_l_min 0
_reflns_number_gt 2017
_reflns_number_total 5202
_reflns_threshold_expression I>2.0\s(I)
_oxford_diffrn_Wilson_B_factor 0.00
_oxford_diffrn_Wilson_scale 0.00
_oxford_refine_ls_r_factor_ref 0.1447
_oxford_refine_ls_scale 2.153(15)
_oxford_reflns_number_all 5194
_oxford_reflns_threshold_expression_ref I>-10.0\s(I)
_oxford_structure_analysis_title 'jmcl in P b c a'
_cod_data_source_file cm102165r_si_008.cif
_cod_data_source_block JMCl
_cod_depositor_comments
;
The following automatic conversions were performed:

'_symmetry_cell_setting' value 'Orthorhombic' changed to
'orthorhombic' according to
/home/saulius/struct/CIF-dictionaries/cif_core.dic dictionary named
'cif_core.dic' version 2.4.1 from 2010-06-29.

Automatic conversion script
Id: cif_fix_values 1715 2011-07-08 13:25:40Z adriana 
;
_cod_original_cell_volume 4196.6(9)
_cod_original_sg_symbol_H-M 'P b c a '
_cod_original_formula_sum 'C23 H26 Cl1 N3'
_cod_database_code 4000709

loop_
_symmetry_equiv_pos_as_xyz
x,y,z
-x,-y,-z
-x+1/2,y+1/2,z
x+1/2,-y+1/2,-z
x,-y+1/2,z+1/2
-x,y+1/2,-z+1/2
-x+1/2,-y,z+1/2
x+1/2,y,-z+1/2

loop_
_atom_site_label
_atom_site_type_symbol
_atom_site_fract_x
_atom_site_fract_y
_atom_site_fract_z
_atom_site_U_iso_or_equiv
_atom_site_occupancy
_atom_site_adp_type
Cl1 Cl 0.21874(9) 1.00354(15) 0.29509(6) 0.0855 1.0000 Uani
C2 C 0.1046(3) 0.2664(4) 0.01506(17) 0.0431 1.0000 Uani
C3 C 0.1665(3) 0.0767(4) -0.05457(17) 0.0429 1.0000 Uani
C4 C 0.0977(3) 0.5254(3) 0.11945(16) 0.0410 1.0000 Uani
C5 C 0.0737(3) 0.1077(3) -0.05191(17) 0.0407 1.0000 Uani
C6 C 0.0144(3) 0.5645(4) 0.12553(18) 0.0457 1.0000 Uani
C7 C 0.2250(2) 0.1797(4) -0.04277(18) 0.0425 1.0000 Uani
C8 C 0.1235(3) 0.4298(4) 0.08344(18) 0.0439 1.0000 Uani
C9 C 0.0494(3) 0.2033(4) -0.01649(18) 0.0438 1.0000 Uani
N10 N 0.0343(3) 0.8077(4) 0.22768(19) 0.0733 1.0000 Uani
C11 C 0.1586(3) 0.5847(4) 0.1514(2) 0.0557 1.0000 Uani
C12 C 0.0163(3) 0.0412(4) -0.08145(18) 0.0439 1.0000 Uani
C13 C 0.0750(3) 0.3610(4) 0.04993(19) 0.0459 1.0000 Uani
N14 N -0.1442(3) 0.0789(4) -0.0792(2) 0.0760 1.0000 Uani
C15 C 0.0413(3) -0.0556(4) -0.1149(2) 0.0585 1.0000 Uani
C16 C 0.0550(3) 0.7141(4) 0.19320(19) 0.0509 1.0000 Uani
C17 C -0.0066(3) 0.6547(4) 0.16159(18) 0.0476 1.0000 Uani
C18 C 0.3163(3) 0.1354(5) -0.0372(2) 0.0650 1.0000 Uani
C19 C -0.0732(3) 0.0639(4) -0.0798(2) 0.0540 1.0000 Uani
C20 C 0.1976(3) 0.2370(4) 0.01349(19) 0.0506 1.0000 Uani
C21 C 0.2205(3) 0.2671(4) -0.0924(2) 0.0561 1.0000 Uani
N22 N 0.0609(3) -0.1336(5) -0.1414(2) 0.0961 1.0000 Uani
C23 C 0.1392(3) 0.6752(5) 0.1872(2) 0.0667 1.0000 Uani
C24 C -0.1056(4) 0.7830(5) 0.2759(3) 0.0849 1.0000 Uani
C25 C -0.0531(3) 0.8508(4) 0.2332(2) 0.0659 1.0000 Uani
C26 C 0.1391(5) 0.9432(5) 0.2423(3) 0.1015 1.0000 Uani
C27 C 0.1005(5) 0.8536(5) 0.2736(2) 0.0863 1.0000 Uani
H61 H -0.0303 0.5288 0.1046 0.0531 1.0000 Uiso
H81 H 0.1816 0.4109 0.0832 0.0519 1.0000 Uiso
H111 H 0.2154 0.5609 0.1484 0.0651 1.0000 Uiso
H131 H 0.0164 0.3765 0.0499 0.0530 1.0000 Uiso
H171 H -0.0635 0.6778 0.1640 0.0559 1.0000 Uiso
H181 H 0.3525 0.2001 -0.0319 0.0971 1.0000 Uiso
H182 H 0.3313 0.0968 -0.0729 0.0970 1.0000 Uiso
H183 H 0.3212 0.0815 -0.0050 0.0966 1.0000 Uiso
H212 H 0.2620 0.3251 -0.0847 0.0839 1.0000 Uiso
H211 H 0.2323 0.2279 -0.1283 0.0842 1.0000 Uiso
H213 H 0.1654 0.3025 -0.0930 0.0841 1.0000 Uiso
H231 H 0.1821 0.7102 0.2077 0.0793 1.0000 Uiso
H241 H -0.1596 0.8222 0.2812 0.1232 1.0000 Uiso
H243 H -0.0768 0.7838 0.3133 0.1230 1.0000 Uiso
H242 H -0.1137 0.7030 0.2636 0.1233 1.0000 Uiso
H251 H -0.0509 0.9313 0.2477 0.0782 1.0000 Uiso
H252 H -0.0813 0.8510 0.1949 0.0780 1.0000 Uiso
H261 H 0.0972 1.0020 0.2317 0.1228 1.0000 Uiso
H262 H 0.1666 0.9136 0.2078 0.1229 1.0000 Uiso
H272 H 0.0719 0.8841 0.3089 0.1040 1.0000 Uiso
H271 H 0.1427 0.7954 0.2859 0.1041 1.0000 Uiso
H32 H 0.1800 0.0439 -0.0938 0.0508 1.0000 Uiso
H31 H 0.1788 0.0143 -0.0251 0.0504 1.0000 Uiso
H91 H -0.0106 0.2227 -0.0155 0.0520 1.0000 Uiso
H201 H 0.2308 0.3101 0.0175 0.0626 1.0000 Uiso
H202 H 0.2103 0.1842 0.0468 0.0627 1.0000 Uiso

loop_
_atom_site_aniso_label
_atom_site_aniso_U_11
_atom_site_aniso_U_22
_atom_site_aniso_U_33
_atom_site_aniso_U_23
_atom_site_aniso_U_13
_atom_site_aniso_U_12
Cl1 0.0828(9) 0.0863(10) 0.0872(10) -0.0198(9) -0.0210(8) -0.0152(9)
C2 0.043(2) 0.043(2) 0.044(2) -0.0098(18) 0.0040(19) -0.0034(19)
C3 0.043(2) 0.039(2) 0.046(2) -0.0028(18) 0.0048(19) 0.0005(18)
C4 0.049(2) 0.040(2) 0.034(2) -0.0039(17) -0.0012(17) -0.0028(19)
C5 0.042(2) 0.041(2) 0.040(2) 0.0016(17) 0.0088(17) -0.0058(18)
C6 0.046(2) 0.050(2) 0.042(2) -0.0106(19) -0.0038(19) -0.005(2)
C7 0.0346(19) 0.045(2) 0.048(2) -0.0043(19) -0.0046(17) 0.0024(18)
C8 0.044(2) 0.047(2) 0.041(2) -0.0039(19) 0.0016(18) -0.0033(19)
C9 0.0358(19) 0.047(2) 0.049(2) -0.0127(19) 0.0093(18) 0.0004(18)
N10 0.056(3) 0.073(3) 0.090(3) -0.048(3) -0.009(2) -0.001(2)
C11 0.043(2) 0.057(3) 0.067(3) -0.016(2) -0.008(2) 0.006(2)
C12 0.042(2) 0.045(2) 0.045(2) -0.0063(18) 0.0080(19) -0.0074(19)
C13 0.038(2) 0.049(2) 0.051(2) -0.008(2) 0.0061(18) -0.0036(19)
N14 0.049(2) 0.093(4) 0.086(3) -0.016(3) 0.007(2) -0.006(2)
C15 0.051(3) 0.055(3) 0.070(3) -0.021(2) -0.003(2) -0.010(2)
C16 0.053(3) 0.048(3) 0.051(3) -0.020(2) -0.004(2) -0.001(2)
C17 0.046(2) 0.053(3) 0.044(2) -0.011(2) -0.0071(19) 0.006(2)
C18 0.042(2) 0.076(4) 0.077(3) -0.010(3) -0.008(2) 0.017(3)
C19 0.056(3) 0.057(3) 0.049(3) -0.014(2) 0.005(2) -0.013(2)
C20 0.048(2) 0.057(3) 0.047(2) -0.013(2) -0.008(2) 0.001(2)
C21 0.041(2) 0.059(3) 0.068(3) 0.007(2) 0.001(2) -0.001(2)
N22 0.086(4) 0.084(4) 0.118(4) -0.052(3) -0.004(3) 0.000(3)
C23 0.047(3) 0.067(3) 0.086(4) -0.038(3) -0.014(3) -0.004(2)
C24 0.093(4) 0.076(4) 0.086(4) -0.013(3) 0.011(4) 0.010(4)
C25 0.069(3) 0.056(3) 0.072(4) -0.020(3) -0.003(3) 0.008(3)
C26 0.151(7) 0.070(4) 0.083(4) 0.014(3) 0.021(5) 0.019(4)
C27 0.129(5) 0.065(4) 0.066(4) 0.003(3) 0.030(4) 0.015(4)

loop_
_atom_type_symbol
_atom_type_scat_dispersion_real
_atom_type_scat_dispersion_imag
_atom_type_scat_Cromer_Mann_a1
_atom_type_scat_Cromer_Mann_b1
_atom_type_scat_Cromer_Mann_a2
_atom_type_scat_Cromer_Mann_b2
_atom_type_scat_Cromer_Mann_a3
_atom_type_scat_Cromer_Mann_b3
_atom_type_scat_Cromer_Mann_a4
_atom_type_scat_Cromer_Mann_b4
_atom_type_scat_Cromer_Mann_c
_atom_type_scat_source
C 0.0033 0.0016 2.3100 20.8439 1.0200 10.2075 1.5886 0.5687 0.8650 51.6512 0.2156 'International Tables Vol C 4.2.6.8 and 6.1.1.4'
H 0.0000 0.0000 0.4930 10.5109 0.3229 26.1257 0.1402 3.1424 0.0408 57.7998 0.0030 'International Tables Vol C 4.2.6.8 and 6.1.1.4'
N 0.0061 0.0033 12.2126 0.0057 3.1322 9.8933 2.0125 28.9975 1.1663 0.5826 -11.5290 'International Tables Vol C 4.2.6.8 and 6.1.1.4'
Cl 0.1484 0.1585 11.4604 0.0104 7.1964 1.1662 6.2556 18.5194 1.6455 47.7784 -9.5574 'International Tables Vol C 4.2.6.8 and 6.1.1.4'

loop_
_geom_angle_atom_site_label_1
_geom_angle_atom_site_label_2
_geom_angle_atom_site_label_3
_geom_angle
_geom_angle_publ_flag
C9 C2 C13 120.5(4) yes
C9 C2 C20 119.5(4) yes
C13 C2 C20 120.0(4) yes
C5 C3 C7 113.1(3) yes
C5 C3 H32 109.4 no
C7 C3 H32 109.0 no
C5 C3 H31 109.2 no
C7 C3 H31 108.6 no
H32 C3 H31 107.5 no
C6 C4 C8 124.8(4) yes
C6 C4 C11 115.8(4) yes
C8 C4 C11 119.4(4) yes
C3 C5 C9 117.9(4) yes
C3 C5 C12 119.1(4) yes
C9 C5 C12 122.9(4) yes
C4 C6 C17 122.2(4) yes
C4 C6 H61 120.4 no
C17 C6 H61 117.4 no
C3 C7 C18 108.7(4) yes
C3 C7 C20 108.7(3) yes
C18 C7 C20 109.8(4) yes
C3 C7 C21 110.6(3) yes
C18 C7 C21 109.1(4) yes
C20 C7 C21 110.0(4) yes
C4 C8 C13 128.7(4) yes
C4 C8 H81 117.1 no
C13 C8 H81 114.2 no
C5 C9 C2 123.8(4) yes
C5 C9 H91 117.0 no
C2 C9 H91 119.2 no
C16 N10 C25 122.4(4) yes
C16 N10 C27 119.7(4) yes
C25 N10 C27 116.5(4) yes
C4 C11 C23 123.0(4) yes
C4 C11 H111 118.3 no
C23 C11 H111 118.7 no
C5 C12 C15 122.2(4) yes
C5 C12 C19 122.2(4) yes
C15 C12 C19 115.6(4) yes
C2 C13 C8 126.1(4) yes
C2 C13 H131 117.6 no
C8 C13 H131 116.3 no
C12 C15 N22 179.4(6) yes
N10 C16 C17 121.6(4) yes
N10 C16 C23 121.9(4) yes
C17 C16 C23 116.5(4) yes
C16 C17 C6 121.6(4) yes
C16 C17 H171 119.6 no
C6 C17 H171 118.8 no
C7 C18 H181 108.1 no
C7 C18 H182 108.1 no
H181 C18 H182 109.1 no
C7 C18 H183 110.6 no
H181 C18 H183 111.2 no
H182 C18 H183 109.7 no
C12 C19 N14 178.0(5) yes
C7 C20 C2 113.3(3) yes
C7 C20 H201 107.3 no
C2 C20 H201 108.5 no
C7 C20 H202 109.6 no
C2 C20 H202 108.3 no
H201 C20 H202 109.8 no
C7 C21 H212 107.0 no
C7 C21 H211 109.1 no
H212 C21 H211 111.0 no
C7 C21 H213 109.5 no
H212 C21 H213 108.9 no
H211 C21 H213 111.2 no
C16 C23 C11 120.9(4) yes
C16 C23 H231 120.0 no
C11 C23 H231 119.1 no
C25 C24 H241 108.6 no
C25 C24 H243 108.7 no
H241 C24 H243 106.9 no
C25 C24 H242 111.8 no
H241 C24 H242 111.5 no
H243 C24 H242 109.1 no
C24 C25 N10 113.2(5) yes
C24 C25 H251 106.5 no
N10 C25 H251 108.3 no
C24 C25 H252 110.0 no
N10 C25 H252 110.1 no
H251 C25 H252 108.5 no
Cl1 C26 C27 103.1(5) yes
Cl1 C26 H261 110.8 no
C27 C26 H261 110.5 no
Cl1 C26 H262 111.6 no
C27 C26 H262 110.9 no
H261 C26 H262 109.9 no
N10 C27 C26 100.7(5) yes
N10 C27 H272 111.9 no
C26 C27 H272 111.0 no
N10 C27 H271 114.2 no
C26 C27 H271 111.2 no
H272 C27 H271 107.9 no

loop_
_geom_bond_atom_site_label_1
_geom_bond_atom_site_label_2
_geom_bond_distance
_geom_bond_publ_flag
Cl1 C26 1.882(8) yes
C2 C9 1.348(5) yes
C2 C13 1.435(5) yes
C2 C20 1.502(6) yes
C3 C5 1.503(5) yes
C3 C7 1.528(5) yes
C3 H32 1.006 no
C3 H31 1.010 no
C4 C6 1.392(5) yes
C4 C8 1.441(5) yes
C4 C11 1.390(6) yes
C5 C9 1.426(5) yes
C5 C12 1.368(5) yes
C6 C17 1.374(5) yes
C6 H61 0.947 no
C7 C18 1.529(5) yes
C7 C20 1.522(5) yes
C7 C21 1.529(6) yes
C8 C13 1.346(5) yes
C8 H81 0.938 no
C9 H91 0.970 no
N10 C16 1.381(5) yes
N10 C25 1.468(6) yes
N10 C27 1.578(7) yes
C11 C23 1.367(6) yes
C11 H111 0.936 no
C12 C15 1.414(6) yes
C12 C19 1.431(6) yes
C13 H131 0.939 no
N14 C19 1.131(6) yes
C15 N22 1.133(6) yes
C16 C17 1.394(5) yes
C16 C23 1.405(6) yes
C17 H171 0.935 no
C18 H181 0.946 no
C18 H182 0.968 no
C18 H183 0.973 no
C20 H201 0.997 no
C20 H202 1.002 no
C21 H212 0.951 no
C21 H211 0.964 no
C21 H213 0.958 no
C23 H231 0.918 no
C24 C25 1.507(7) yes
C24 H241 0.969 no
C24 H243 0.976 no
C24 H242 0.974 no
C25 H251 0.989 no
C25 H252 0.989 no
C26 C27 1.401(8) yes
C26 H261 0.977 no
C26 H262 0.969 no
C27 H272 0.996 no
C27 H271 0.987 no

loop_
_cod_related_entry_id
_cod_related_entry_database
_cod_related_entry_code
1 ChemSpider 30658423
